data_4119240
loop_
_publ_author_name
'Wei-Wei Xiong'
'Eashwer Umesh Athresh'
'Yu Ting Ng'
'Junfeng Ding'
'Tom Wu'
'Qichun Zhang'

_publ_section_title
;
 Growing Crystalline Chalcogenidoarsenates in Surfactants: From
 Zero-Dimensional Cluster to Three-Dimensional Framework
;
_journal_name_full 'Journal of the American Chemical Society'
_journal_page_first 1256
_journal_page_last 1259
_journal_paper_doi 10.1021/ja3116179
_journal_volume 135
_journal_year 2013
_chemical_formula_moiety 'As4 Mn2 S16, 8(H4 N)'
_chemical_formula_sum 'As4 H32 Mn2 N8 S16'
_chemical_formula_weight 1067.02
_chemical_name_systematic
; 
 ? 
;
_space_group_IT_number 13
_symmetry_cell_setting monoclinic
_symmetry_space_group_name_Hall '-P 2yac'
_symmetry_space_group_name_H-M 'P 1 2/n 1'
_atom_sites_solution_hydrogens geom
_atom_sites_solution_primary direct
_atom_sites_solution_secondary difmap
_audit_creation_method SHELXL-97
_cell_angle_alpha 90.00
_cell_angle_beta 96.047(2)
_cell_angle_gamma 90.00
_cell_formula_units_Z 2
_cell_length_a 9.2086(4)
_cell_length_b 8.8211(4)
_cell_length_c 20.7793(10)
_cell_measurement_reflns_used 6649
_cell_measurement_temperature 103(2)
_cell_measurement_theta_max 28.96
_cell_measurement_theta_min 2.34
_cell_volume 1678.51(13)
_computing_cell_refinement 'Bruker SAINT'
_computing_data_collection 'Bruker APEX2'
_computing_data_reduction 'Bruker SAINT'
_computing_molecular_graphics 'DIAMOND. Version 3.0. Crystal Impact'
_computing_publication_material 'Windows Word 2003'
_computing_structure_refinement 'SHELXL-97 (Sheldrick, 2008)'
_computing_structure_solution 'SHELXS-97 (Sheldrick, 2008)'
_diffrn_ambient_temperature 103(2)
_diffrn_measured_fraction_theta_full 0.990
_diffrn_measured_fraction_theta_max 0.990
_diffrn_measurement_device_type 'Bruker APEX-II CCD'
_diffrn_measurement_method '\f and \w scans'
_diffrn_radiation_monochromator graphite
_diffrn_radiation_source 'fine-focus sealed tube'
_diffrn_radiation_type MoK\a
_diffrn_radiation_wavelength 0.71073
_diffrn_reflns_av_R_equivalents 0.0365
_diffrn_reflns_av_sigmaI/netI 0.0327
_diffrn_reflns_limit_h_max 12
_diffrn_reflns_limit_h_min -12
_diffrn_reflns_limit_k_max 12
_diffrn_reflns_limit_k_min -12
_diffrn_reflns_limit_l_max 28
_diffrn_reflns_limit_l_min -28
_diffrn_reflns_number 18598
_diffrn_reflns_theta_full 29.11
_diffrn_reflns_theta_max 29.11
_diffrn_reflns_theta_min 2.53
_exptl_absorpt_coefficient_mu 5.673
_exptl_absorpt_correction_T_max 0.5493
_exptl_absorpt_correction_T_min 0.3966
_exptl_absorpt_correction_type multi-scan
_exptl_absorpt_process_details sadabs
_exptl_crystal_colour orange
_exptl_crystal_density_diffrn 2.111
_exptl_crystal_description block
_exptl_crystal_F_000 1052
_exptl_crystal_size_max 0.20
_exptl_crystal_size_mid 0.18
_exptl_crystal_size_min 0.12
_refine_diff_density_max 0.483
_refine_diff_density_min -0.423
_refine_diff_density_rms 0.096
_refine_ls_extinction_method none
_refine_ls_goodness_of_fit_ref 1.052
_refine_ls_hydrogen_treatment refall
_refine_ls_matrix_type full
_refine_ls_number_parameters 185
_refine_ls_number_reflns 4472
_refine_ls_number_restraints 150
_refine_ls_restrained_S_all 1.045
_refine_ls_R_factor_all 0.0266
_refine_ls_R_factor_gt 0.0210
_refine_ls_shift/su_max 0.002
_refine_ls_shift/su_mean 0.000
_refine_ls_structure_factor_coef Fsqd
_refine_ls_weighting_details 'calc w=1/[\s^2^(Fo^2^)+(0.0118P)^2^+0.6214P] where P=(Fo^2^+2Fc^2^)/3'
_refine_ls_weighting_scheme calc
_refine_ls_wR_factor_gt 0.0427
_refine_ls_wR_factor_ref 0.0440
_reflns_number_gt 3964
_reflns_number_total 4472
_reflns_threshold_expression >2sigma(I)
_cod_data_source_file ja3116179_si_002.cif
_cod_data_source_block chen15
_cod_database_code 4119240

loop_
_symmetry_equiv_pos_as_xyz
'x, y, z'
'-x+1/2, y, -z+1/2'
'-x, -y, -z'
'x-1/2, -y, z-1/2'

loop_
_atom_site_label
_atom_site_type_symbol
_atom_site_fract_x
_atom_site_fract_y
_atom_site_fract_z
_atom_site_U_iso_or_equiv
_atom_site_adp_type
_atom_site_occupancy
_atom_site_symmetry_multiplicity
_atom_site_calc_flag
_atom_site_refinement_flags
As1 As 0.00216(2) 1.16152(2) 0.609725(9) 0.00766(5) Uani 1 1 d .
As2 As 0.44440(2) 0.69823(2) 0.625614(9) 0.00805(5) Uani 1 1 d .
Mn1 Mn 0.16908(3) 0.87532(4) 0.540456(14) 0.00928(7) Uani 1 1 d .
N1 N 0.2500 0.4070(3) 0.7500 0.0147(5) Uani 1 2 d SD
H1 H 0.1686(19) 0.347(2) 0.7421(12) 0.022 Uiso 1 1 d D
H2 H 0.255(3) 0.469(2) 0.7158(8) 0.022 Uiso 1 1 d D
N2 N 0.6267(2) 0.5971(3) 0.83458(11) 0.0344(6) Uani 1 1 d D
H3 H 0.614(3) 0.645(3) 0.7966(8) 0.052 Uiso 1 1 d D
H4 H 0.7245(14) 0.585(3) 0.8462(12) 0.052 Uiso 1 1 d D
H5 H 0.588(3) 0.652(3) 0.8647(10) 0.052 Uiso 1 1 d D
H6 H 0.588(3) 0.5046(17) 0.8315(12) 0.052 Uiso 1 1 d D
N3 N 0.2500 0.9398(3) 0.7500 0.0146(5) Uani 1 2 d SD
H7 H 0.236(2) 1.001(2) 0.7153(8) 0.022 Uiso 1 1 d D
H8 H 0.1694(19) 0.880(2) 0.7526(11) 0.022 Uiso 1 1 d D
N4 N 0.60791(19) 0.1223(2) 0.63869(9) 0.0150(4) Uani 1 1 d D
H9 H 0.6942(16) 0.164(2) 0.6566(9) 0.023 Uiso 1 1 d D
H10 H 0.588(2) 0.0410(18) 0.6642(8) 0.023 Uiso 1 1 d D
H11 H 0.5360(17) 0.1917(19) 0.6391(10) 0.023 Uiso 1 1 d D
H12 H 0.617(2) 0.089(2) 0.5981(6) 0.023 Uiso 1 1 d D
N5 N 0.2858(2) 0.3840(2) 0.50683(9) 0.0138(4) Uani 1 1 d D
H13 H 0.338(2) 0.407(3) 0.5443(8) 0.021 Uiso 1 1 d D
H14 H 0.1926(15) 0.379(3) 0.5124(11) 0.021 Uiso 1 1 d D
H15 H 0.297(3) 0.454(2) 0.4767(9) 0.021 Uiso 1 1 d D
H16 H 0.322(2) 0.2950(19) 0.4939(11) 0.021 Uiso 1 1 d D
S1 S -0.05704(6) 1.22217(7) 0.70338(2) 0.01469(11) Uani 1 1 d .
S2 S -0.06311(5) 1.33336(6) 0.53840(2) 0.01086(10) Uani 1 1 d .
S3 S -0.10592(5) 0.95662(6) 0.56907(2) 0.00966(10) Uani 1 1 d .
S4 S 0.23294(5) 1.11468(6) 0.61068(2) 0.00960(10) Uani 1 1 d .
S5 S 0.21230(5) 0.67031(6) 0.63268(2) 0.01153(10) Uani 1 1 d .
S6 S 0.45150(5) 0.83860(6) 0.53994(2) 0.01011(10) Uani 1 1 d .
S7 S 0.54532(6) 0.47979(6) 0.61703(3) 0.01530(11) Uani 1 1 d .
S8 S 0.55860(6) 0.80713(6) 0.70851(2) 0.01444(11) Uani 1 1 d .

loop_
_atom_site_aniso_label
_atom_site_aniso_U_11
_atom_site_aniso_U_22
_atom_site_aniso_U_33
_atom_site_aniso_U_23
_atom_site_aniso_U_13
_atom_site_aniso_U_12
As1 0.00613(10) 0.00834(10) 0.00834(9) -0.00035(7) -0.00003(7) 0.00027(8)
As2 0.00641(10) 0.00709(10) 0.01043(10) 0.00171(7) -0.00008(7) 0.00025(8)
Mn1 0.00816(15) 0.00929(15) 0.01000(14) -0.00016(11) -0.00095(11) 0.00123(12)
N1 0.0150(14) 0.0127(14) 0.0155(13) 0.000 -0.0023(10) 0.000
N2 0.0121(11) 0.0449(15) 0.0457(14) 0.0305(12) 0.0003(9) 0.0006(10)
N3 0.0182(14) 0.0147(14) 0.0113(12) 0.000 0.0027(10) 0.000
N4 0.0121(9) 0.0126(9) 0.0202(10) -0.0010(8) 0.0008(7) -0.0013(8)
N5 0.0120(9) 0.0142(10) 0.0156(9) 0.0024(7) 0.0037(7) 0.0030(8)
S1 0.0121(3) 0.0215(3) 0.0107(2) -0.0050(2) 0.00255(19) -0.0026(2)
S2 0.0102(2) 0.0091(2) 0.0127(2) 0.00037(19) -0.00152(18) 0.0026(2)
S3 0.0089(2) 0.0089(2) 0.0110(2) -0.00097(18) 0.00036(18) -0.00141(19)
S4 0.0063(2) 0.0103(2) 0.0119(2) 0.00108(18) -0.00035(17) 0.00029(19)
S5 0.0069(2) 0.0130(3) 0.0147(2) 0.00368(19) 0.00089(18) -0.0005(2)
S6 0.0090(2) 0.0111(2) 0.0103(2) 0.00265(18) 0.00151(17) 0.0017(2)
S7 0.0110(3) 0.0074(2) 0.0271(3) 0.0016(2) -0.0003(2) 0.0017(2)
S8 0.0148(3) 0.0150(3) 0.0125(2) 0.0004(2) -0.00337(19) -0.0014(2)

loop_
_atom_type_symbol
_atom_type_description
_atom_type_scat_dispersion_real
_atom_type_scat_dispersion_imag
_atom_type_scat_source
As As 0.0499 2.0058 'International Tables Vol C Tables 4.2.6.8 and 6.1.1.4'
Mn Mn 0.3368 0.7283 'International Tables Vol C Tables 4.2.6.8 and 6.1.1.4'
N N 0.0061 0.0033 'International Tables Vol C Tables 4.2.6.8 and 6.1.1.4'
H H 0.0000 0.0000 'International Tables Vol C Tables 4.2.6.8 and 6.1.1.4'
S S 0.1246 0.1234 'International Tables Vol C Tables 4.2.6.8 and 6.1.1.4'

loop_
_geom_angle_atom_site_label_1
_geom_angle_atom_site_label_2
_geom_angle_atom_site_label_3
_geom_angle
_geom_angle_site_symmetry_1
_geom_angle_site_symmetry_3
S1 As1 S2 111.64(2) . .
S1 As1 S4 112.52(2) . .
S2 As1 S4 110.02(2) . .
S1 As1 S3 114.05(2) . .
S2 As1 S3 103.43(2) . .
S4 As1 S3 104.60(2) . .
S8 As2 S7 106.70(2) . .
S8 As2 S5 113.49(2) . .
S7 As2 S5 109.90(2) . .
S8 As2 S6 110.32(2) . .
S7 As2 S6 113.01(2) . .
S5 As2 S6 103.57(2) . .
S2 Mn1 S4 169.14(2) 3_576 .
S2 Mn1 S6 102.575(19) 3_576 .
S4 Mn1 S6 86.374(18) . .
S2 Mn1 S5 89.444(19) 3_576 .
S4 Mn1 S5 98.125(19) . .
S6 Mn1 S5 81.040(17) . .
S2 Mn1 S3 79.928(17) 3_576 3_576
S4 Mn1 S3 92.448(18) . 3_576
S6 Mn1 S3 100.847(18) . 3_576
S5 Mn1 S3 169.37(2) . 3_576
S2 Mn1 S3 91.603(18) 3_576 .
S4 Mn1 S3 79.988(17) . .
S6 Mn1 S3 165.29(2) . .
S5 Mn1 S3 95.364(18) . .
S3 Mn1 S3 85.331(17) 3_576 .
H1 N1 H2 109(2) . .
H3 N2 H4 108.9(15) . .
H3 N2 H5 109.9(15) . .
H4 N2 H5 109.4(15) . .
H3 N2 H6 110.9(15) . .
H4 N2 H6 106.9(15) . .
H5 N2 H6 110.8(16) . .
H7 N3 H8 110(2) . .
H9 N4 H10 107.3(13) . .
H9 N4 H11 109.2(14) . .
H10 N4 H11 109.2(13) . .
H9 N4 H12 110.4(14) . .
H10 N4 H12 109.0(14) . .
H11 N4 H12 111.6(13) . .
H13 N5 H14 110(2) . .
H13 N5 H15 111(2) . .
H14 N5 H15 108(2) . .
H13 N5 H16 106(2) . .
H14 N5 H16 114(2) . .
H15 N5 H16 109(2) . .
As1 S2 Mn1 89.68(2) . 3_576
As1 S3 Mn1 85.500(18) . 3_576
As1 S3 Mn1 84.688(18) . .
Mn1 S3 Mn1 94.669(17) 3_576 .
As1 S4 Mn1 89.198(19) . .
As2 S5 Mn1 86.980(19) . .
As2 S6 Mn1 87.226(19) . .

loop_
_geom_bond_atom_site_label_1
_geom_bond_atom_site_label_2
_geom_bond_distance
_geom_bond_site_symmetry_2
As1 S1 2.1433(5) .
As1 S2 2.1606(5) .
As1 S4 2.1630(5) .
As1 S3 2.1894(5) .
As2 S8 2.1480(6) .
As2 S7 2.1548(6) .
As2 S5 2.1717(5) .
As2 S6 2.1751(5) .
Mn1 S2 2.5863(6) 3_576
Mn1 S4 2.5986(6) .
Mn1 S6 2.6220(6) .
Mn1 S5 2.6345(6) .
Mn1 S3 2.7272(6) 3_576
Mn1 S3 2.7565(6) .
N1 H1 0.918(13) .
N1 H2 0.902(13) .
N2 H3 0.893(13) .
N2 H4 0.913(13) .
N2 H5 0.893(13) .
N2 H6 0.891(13) .
N3 H7 0.900(13) .
N3 H8 0.915(13) .
N4 H9 0.918(12) .
N4 H10 0.922(12) .
N4 H11 0.903(12) .
N4 H12 0.905(12) .
N5 H13 0.895(13) .
N5 H14 0.878(13) .
N5 H15 0.896(13) .
N5 H16 0.906(13) .
S2 Mn1 2.5863(6) 3_576
S3 Mn1 2.7272(6) 3_576
